data_7003908
loop_
_publ_author_name
'Jones, Cameron'
'Rose, Richard P.'
'Stasch, Andreas'

_publ_section_title
;
 Synthesis, characterisation and reactivity of germanium(ii) amidinate
 and guanidinate complexes
;
_journal_issue 21
_journal_name_full 'Dalton Transactions'
_journal_page_first 2871
_journal_page_last 2878
_journal_paper_doi 10.1039/b801168k
_journal_year 2008
_chemical_formula_sum 'C34 H43 Cl Ge N2 O5 W'
_chemical_formula_weight 851.59
_chemical_name_systematic
;
?
;
_space_group_IT_number 14
_symmetry_cell_setting monoclinic
_symmetry_space_group_name_Hall '-P 2yn'
_symmetry_space_group_name_H-M 'P 1 21/n 1'
_atom_sites_solution_hydrogens geom
_atom_sites_solution_primary direct
_atom_sites_solution_secondary difmap
_audit_creation_method SHELXL-97
_cell_angle_alpha 90.00
_cell_angle_beta 101.67(3)
_cell_angle_gamma 90.00
_cell_formula_units_Z 4
_cell_length_a 10.592(2)
_cell_length_b 16.684(3)
_cell_length_c 21.013(4)
_cell_measurement_temperature 150(2)
_cell_volume 3636.6(12)
_computing_structure_refinement 'SHELXL-97 (Sheldrick, 1997)'
_computing_structure_solution 'SHELXS-97 (Sheldrick, 1990)'
_diffrn_ambient_temperature 150(2)
_diffrn_measured_fraction_theta_full 0.992
_diffrn_measured_fraction_theta_max 0.992
_diffrn_measurement_device_type 'Nonius Kappa CCD'
_diffrn_radiation_monochromator graphite
_diffrn_radiation_source 'fine-focus sealed tube'
_diffrn_radiation_type MoK\a
_diffrn_radiation_wavelength 0.71073
_diffrn_reflns_av_R_equivalents 0.0613
_diffrn_reflns_av_sigmaI/netI 0.0487
_diffrn_reflns_limit_h_max 12
_diffrn_reflns_limit_h_min -13
_diffrn_reflns_limit_k_max 20
_diffrn_reflns_limit_k_min -19
_diffrn_reflns_limit_l_max 26
_diffrn_reflns_limit_l_min -26
_diffrn_reflns_number 26171
_diffrn_reflns_theta_full 26.37
_diffrn_reflns_theta_max 26.37
_diffrn_reflns_theta_min 3.13
_exptl_absorpt_coefficient_mu 4.100
_exptl_absorpt_correction_T_max 0.682
_exptl_absorpt_correction_T_min 0.412
_exptl_absorpt_correction_type multi-scan
_exptl_absorpt_process_details 'Sortav (Blessing, 1995)'
_exptl_crystal_colour colourless
_exptl_crystal_density_diffrn 1.555
_exptl_crystal_density_method 'not measured'
_exptl_crystal_description block
_exptl_crystal_F_000 1696
_exptl_crystal_size_max 0.40
_exptl_crystal_size_mid 0.30
_exptl_crystal_size_min 0.10
_refine_diff_density_max 0.995
_refine_diff_density_min -1.268
_refine_diff_density_rms 0.111
_refine_ls_extinction_method none
_refine_ls_goodness_of_fit_ref 1.022
_refine_ls_hydrogen_treatment constr
_refine_ls_matrix_type full
_refine_ls_number_parameters 440
_refine_ls_number_reflns 7377
_refine_ls_number_restraints 0
_refine_ls_restrained_S_all 1.022
_refine_ls_R_factor_all 0.0424
_refine_ls_R_factor_gt 0.0335
_refine_ls_shift/su_max 0.001
_refine_ls_shift/su_mean 0.000
_refine_ls_structure_factor_coef Fsqd
_refine_ls_weighting_details 'calc w=1/[\s^2^(Fo^2^)+(0.0304P)^2^+5.6010P] where P=(Fo^2^+2Fc^2^)/3'
_refine_ls_weighting_scheme calc
_refine_ls_wR_factor_gt 0.0748
_refine_ls_wR_factor_ref 0.0788
_reflns_number_gt 6361
_reflns_number_total 7377
_reflns_threshold_expression >2sigma(I)
_cod_data_source_file b801168k.txt
_cod_data_source_block compound4
_cod_original_cell_volume 3636.6(13)
_cod_original_sg_symbol_H-M P2(1)/n
_cod_database_code 7003908

loop_
_symmetry_equiv_pos_as_xyz
'x, y, z'
'-x+1/2, y+1/2, -z+1/2'
'-x, -y, -z'
'x-1/2, -y-1/2, z-1/2'

loop_
_atom_site_label
_atom_site_type_symbol
_atom_site_fract_x
_atom_site_fract_y
_atom_site_fract_z
_atom_site_U_iso_or_equiv
_atom_site_adp_type
_atom_site_occupancy
_atom_site_symmetry_multiplicity
_atom_site_calc_flag
_atom_site_refinement_flags
_atom_site_disorder_assembly
_atom_site_disorder_group
W1 W 0.267465(14) 0.106817(10) 0.080170(7) 0.02857(8) Uani 1 1 d . . .
Ge1 Ge 0.34839(3) 0.20917(2) 0.169669(17) 0.01933(10) Uani 1 1 d . . .
Cl1 Cl 0.19632(8) 0.29535(6) 0.18124(4) 0.0276(2) Uani 1 1 d . . .
O1 O 0.1227(4) 0.0260(3) 0.1819(2) 0.0753(12) Uani 1 1 d . . .
N1 N 0.5004(3) 0.27896(17) 0.18635(14) 0.0192(6) Uani 1 1 d . . .
C1 C 0.5276(3) 0.2632(2) 0.25080(16) 0.0180(7) Uani 1 1 d . A .
O2 O 0.0292(3) 0.2230(2) 0.03390(16) 0.0601(10) Uani 1 1 d . . .
N2 N 0.4388(3) 0.21069(17) 0.26175(13) 0.0176(6) Uani 1 1 d . . .
C2 C 0.6291(3) 0.3067(2) 0.30141(18) 0.0260(8) Uani 1 1 d . . .
O3 O 0.1264(4) -0.0061(3) -0.03201(19) 0.0741(13) Uani 1 1 d . . .
C3 C 0.5741(8) 0.3963(4) 0.2943(4) 0.037(2) Uani 0.586(7) 1 d P A 1
H3A H 0.6299 0.4312 0.3254 0.055 Uiso 0.586(7) 1 calc PR A 1
H3B H 0.4866 0.3970 0.3030 0.055 Uiso 0.586(7) 1 calc PR A 1
H3C H 0.5721 0.4156 0.2500 0.055 Uiso 0.586(7) 1 calc PR A 1
O4 O 0.4186(4) 0.1988(3) -0.01417(18) 0.0748(13) Uani 1 1 d . . .
C4 C 0.7641(7) 0.3091(6) 0.2853(4) 0.037(2) Uani 0.586(7) 1 d P A 1
H4A H 0.7583 0.3305 0.2414 0.056 Uiso 0.586(7) 1 calc PR A 1
H4B H 0.7999 0.2547 0.2875 0.056 Uiso 0.586(7) 1 calc PR A 1
H4C H 0.8204 0.3435 0.3167 0.056 Uiso 0.586(7) 1 calc PR A 1
O5 O 0.4951(3) -0.0211(2) 0.10815(19) 0.0559(9) Uani 1 1 d . . .
C5 C 0.6386(7) 0.2803(5) 0.3698(3) 0.035(2) Uani 0.586(7) 1 d P A 1
H5A H 0.7059 0.3113 0.3983 0.052 Uiso 0.586(7) 1 calc PR A 1
H5B H 0.6606 0.2232 0.3736 0.052 Uiso 0.586(7) 1 calc PR A 1
H5C H 0.5558 0.2890 0.3827 0.052 Uiso 0.586(7) 1 calc PR A 1
C6 C 0.5728(3) 0.3180(2) 0.14472(16) 0.0216(7) Uani 1 1 d . . .
C7 C 0.5273(4) 0.3912(2) 0.11539(18) 0.0243(8) Uani 1 1 d . . .
C8 C 0.5944(4) 0.4266(2) 0.0727(2) 0.0320(9) Uani 1 1 d . . .
H8 H 0.5656 0.4766 0.0535 0.038 Uiso 1 1 calc R . .
C9 C 0.7028(4) 0.3909(2) 0.0574(2) 0.0356(10) Uani 1 1 d . . .
H9 H 0.7473 0.4161 0.0279 0.043 Uiso 1 1 calc R . .
C10 C 0.7456(4) 0.3182(3) 0.08549(19) 0.0329(9) Uani 1 1 d . . .
H10 H 0.8199 0.2939 0.0750 0.039 Uiso 1 1 calc R . .
C11 C 0.6820(3) 0.2798(2) 0.12878(18) 0.0255(8) Uani 1 1 d . . .
C12 C 0.4047(4) 0.4307(2) 0.12750(19) 0.0277(8) Uani 1 1 d . . .
H12 H 0.3803 0.4040 0.1659 0.033 Uiso 1 1 calc R . .
C13 C 0.2952(4) 0.4155(3) 0.0674(2) 0.0433(11) Uani 1 1 d . . .
H13A H 0.3167 0.4417 0.0292 0.065 Uiso 1 1 calc R . .
H13B H 0.2141 0.4375 0.0756 0.065 Uiso 1 1 calc R . .
H13C H 0.2855 0.3577 0.0595 0.065 Uiso 1 1 calc R . .
C14 C 0.4187(5) 0.5204(3) 0.1417(2) 0.0438(11) Uani 1 1 d . . .
H14A H 0.4878 0.5292 0.1797 0.066 Uiso 1 1 calc R . .
H14B H 0.3374 0.5414 0.1504 0.066 Uiso 1 1 calc R . .
H14C H 0.4397 0.5481 0.1040 0.066 Uiso 1 1 calc R . .
C15 C 0.7310(4) 0.1976(2) 0.1551(2) 0.0306(9) Uani 1 1 d . . .
H15 H 0.6876 0.1837 0.1918 0.037 Uiso 1 1 calc R . .
C16 C 0.8769(4) 0.1953(3) 0.1808(3) 0.0566(14) Uani 1 1 d . . .
H16A H 0.9007 0.1441 0.2028 0.085 Uiso 1 1 calc R . .
H16B H 0.9021 0.2394 0.2115 0.085 Uiso 1 1 calc R . .
H16C H 0.9213 0.2009 0.1444 0.085 Uiso 1 1 calc R . .
C17 C 0.6961(5) 0.1346(3) 0.1032(3) 0.0505(13) Uani 1 1 d . . .
H17A H 0.7391 0.1466 0.0671 0.076 Uiso 1 1 calc R . .
H17B H 0.6025 0.1343 0.0873 0.076 Uiso 1 1 calc R . .
H17C H 0.7241 0.0819 0.1214 0.076 Uiso 1 1 calc R . .
C18 C 0.4299(3) 0.1685(2) 0.32063(17) 0.0198(7) Uani 1 1 d . . .
C19 C 0.3605(3) 0.2002(2) 0.36462(18) 0.0224(8) Uani 1 1 d . . .
C20 C 0.3676(4) 0.1606(2) 0.42353(18) 0.0280(8) Uani 1 1 d . . .
H20 H 0.3224 0.1817 0.4545 0.034 Uiso 1 1 calc R . .
C21 C 0.4394(4) 0.0911(3) 0.4378(2) 0.0344(10) Uani 1 1 d . . .
H21 H 0.4479 0.0669 0.4794 0.041 Uiso 1 1 calc R . .
C22 C 0.4982(4) 0.0572(3) 0.3916(2) 0.0338(9) Uani 1 1 d . . .
H22 H 0.5436 0.0081 0.4010 0.041 Uiso 1 1 calc R . .
C23 C 0.4924(4) 0.0937(2) 0.33142(19) 0.0256(8) Uani 1 1 d . . .
C24 C 0.2741(3) 0.2735(2) 0.35042(19) 0.0268(8) Uani 1 1 d . . .
H24 H 0.2950 0.3013 0.3117 0.032 Uiso 1 1 calc R . .
C25 C 0.2909(5) 0.3340(3) 0.4063(2) 0.0503(13) Uani 1 1 d . . .
H25A H 0.2635 0.3096 0.4437 0.075 Uiso 1 1 calc R . .
H25B H 0.2382 0.3816 0.3923 0.075 Uiso 1 1 calc R . .
H25C H 0.3818 0.3496 0.4186 0.075 Uiso 1 1 calc R . .
C26 C 0.1332(4) 0.2464(3) 0.3330(2) 0.0455(12) Uani 1 1 d . . .
H26A H 0.1224 0.2080 0.2970 0.068 Uiso 1 1 calc R . .
H26B H 0.0776 0.2930 0.3200 0.068 Uiso 1 1 calc R . .
H26C H 0.1094 0.2208 0.3708 0.068 Uiso 1 1 calc R . .
C27 C 0.5494(4) 0.0512(2) 0.2797(2) 0.0337(9) Uani 1 1 d . . .
H27 H 0.5248 0.0824 0.2384 0.040 Uiso 1 1 calc R . .
C28 C 0.4923(7) -0.0323(3) 0.2674(3) 0.0707(18) Uani 1 1 d . . .
H28A H 0.5189 -0.0651 0.3065 0.106 Uiso 1 1 calc R . .
H28B H 0.5231 -0.0569 0.2311 0.106 Uiso 1 1 calc R . .
H28C H 0.3980 -0.0286 0.2568 0.106 Uiso 1 1 calc R . .
C29 C 0.6967(5) 0.0476(5) 0.2975(3) 0.081(2) Uani 1 1 d . . .
H29A H 0.7314 0.1020 0.3052 0.122 Uiso 1 1 calc R . .
H29B H 0.7297 0.0231 0.2617 0.122 Uiso 1 1 calc R . .
H29C H 0.7235 0.0154 0.3369 0.122 Uiso 1 1 calc R . .
C30 C 0.1758(4) 0.0537(3) 0.1451(2) 0.0434(11) Uani 1 1 d . . .
C31 C 0.1156(4) 0.1828(3) 0.0516(2) 0.0398(11) Uani 1 1 d . . .
C32 C 0.1801(4) 0.0341(3) 0.0090(2) 0.0495(13) Uani 1 1 d . . .
C33 C 0.3635(5) 0.1649(3) 0.0197(2) 0.0470(12) Uani 1 1 d . . .
C34 C 0.4146(4) 0.0264(3) 0.1001(2) 0.0366(10) Uani 1 1 d . . .
C5A C 0.5709(10) 0.3396(6) 0.3566(5) 0.033(3) Uani 0.414(7) 1 d P A 2
H5A1 H 0.6372 0.3683 0.3874 0.049 Uiso 0.414(7) 1 calc PR A 2
H5A2 H 0.5374 0.2952 0.3789 0.049 Uiso 0.414(7) 1 calc PR A 2
H5A3 H 0.5004 0.3764 0.3389 0.049 Uiso 0.414(7) 1 calc PR A 2
C4A C 0.7315(9) 0.2371(7) 0.3359(5) 0.038(3) Uani 0.414(7) 1 d P A 2
H4A1 H 0.7650 0.2080 0.3024 0.056 Uiso 0.414(7) 1 calc PR A 2
H4A2 H 0.6872 0.1996 0.3598 0.056 Uiso 0.414(7) 1 calc PR A 2
H4A3 H 0.8031 0.2625 0.3660 0.056 Uiso 0.414(7) 1 calc PR A 2
C3A C 0.7052(11) 0.3675(7) 0.2763(5) 0.038(3) Uani 0.414(7) 1 d P A 2
H3A1 H 0.7652 0.3924 0.3125 0.057 Uiso 0.414(7) 1 calc PR A 2
H3A2 H 0.6476 0.4085 0.2529 0.057 Uiso 0.414(7) 1 calc PR A 2
H3A3 H 0.7538 0.3424 0.2466 0.057 Uiso 0.414(7) 1 calc PR A 2

loop_
_atom_site_aniso_label
_atom_site_aniso_U_11
_atom_site_aniso_U_22
_atom_site_aniso_U_33
_atom_site_aniso_U_23
_atom_site_aniso_U_13
_atom_site_aniso_U_12
W1 0.02559(10) 0.03509(12) 0.02294(10) -0.00739(6) -0.00005(6) -0.00087(6)
Ge1 0.01739(18) 0.0214(2) 0.01791(19) 0.00123(15) 0.00056(14) -0.00050(14)
Cl1 0.0207(4) 0.0318(5) 0.0290(5) 0.0027(4) 0.0021(3) 0.0063(4)
O1 0.078(3) 0.071(3) 0.089(3) 0.002(2) 0.045(3) -0.026(2)
N1 0.0172(13) 0.0224(15) 0.0173(14) 0.0036(12) 0.0019(11) -0.0020(12)
C1 0.0190(16) 0.0178(17) 0.0167(16) 0.0020(14) 0.0026(13) 0.0039(14)
O2 0.0449(19) 0.087(3) 0.0403(19) -0.0063(18) -0.0116(15) 0.029(2)
N2 0.0184(14) 0.0187(15) 0.0147(14) 0.0008(11) 0.0013(11) -0.0023(12)
C2 0.0236(18) 0.034(2) 0.0197(18) -0.0024(16) 0.0021(15) -0.0081(16)
O3 0.063(2) 0.089(3) 0.060(2) -0.050(2) -0.0104(19) -0.003(2)
C3 0.041(4) 0.030(4) 0.036(4) -0.009(3) 0.002(3) -0.003(3)
O4 0.061(2) 0.123(4) 0.042(2) 0.033(2) 0.0144(19) 0.004(2)
C4 0.024(3) 0.058(6) 0.027(4) -0.006(4) -0.001(3) -0.012(4)
O5 0.049(2) 0.044(2) 0.076(3) -0.0006(18) 0.0163(18) 0.0140(17)
C5 0.031(4) 0.041(5) 0.028(4) 0.003(3) -0.003(3) -0.014(3)
C6 0.0236(17) 0.0252(19) 0.0149(16) 0.0022(14) 0.0015(13) -0.0049(15)
C7 0.0281(19) 0.0233(19) 0.0202(18) 0.0020(14) 0.0020(15) -0.0025(15)
C8 0.044(2) 0.025(2) 0.030(2) 0.0055(17) 0.0139(18) -0.0033(18)
C9 0.049(3) 0.034(2) 0.028(2) 0.0037(17) 0.0194(19) -0.0040(19)
C10 0.035(2) 0.035(2) 0.032(2) -0.0022(18) 0.0136(18) -0.0026(18)
C11 0.0242(18) 0.030(2) 0.0228(18) 0.0024(16) 0.0066(15) -0.0008(16)
C12 0.0298(19) 0.024(2) 0.029(2) 0.0095(16) 0.0058(16) 0.0035(16)
C13 0.037(2) 0.046(3) 0.043(3) 0.014(2) 0.000(2) 0.000(2)
C14 0.053(3) 0.028(2) 0.053(3) 0.007(2) 0.016(2) 0.006(2)
C15 0.0241(18) 0.035(2) 0.034(2) 0.0066(18) 0.0098(16) 0.0051(17)
C16 0.029(2) 0.070(4) 0.067(3) 0.027(3) 0.001(2) 0.010(2)
C17 0.051(3) 0.032(2) 0.068(3) -0.003(2) 0.010(3) 0.009(2)
C18 0.0169(16) 0.0219(18) 0.0200(17) 0.0041(14) 0.0026(13) -0.0020(14)
C19 0.0210(17) 0.0213(19) 0.0248(19) -0.0004(15) 0.0045(14) -0.0042(14)
C20 0.0302(19) 0.031(2) 0.0233(19) 0.0006(16) 0.0073(16) -0.0034(17)
C21 0.044(2) 0.036(2) 0.024(2) 0.0141(18) 0.0088(18) -0.0018(19)
C22 0.035(2) 0.031(2) 0.036(2) 0.0113(18) 0.0072(18) 0.0043(18)
C23 0.0238(18) 0.025(2) 0.029(2) 0.0068(16) 0.0068(16) 0.0036(15)
C24 0.0268(18) 0.028(2) 0.0256(19) 0.0016(16) 0.0059(15) 0.0045(16)
C25 0.069(3) 0.040(3) 0.038(3) -0.010(2) 0.005(2) 0.020(2)
C26 0.028(2) 0.063(3) 0.047(3) 0.016(2) 0.0099(19) 0.004(2)
C27 0.041(2) 0.032(2) 0.031(2) 0.0124(18) 0.0127(18) 0.0134(18)
C28 0.123(5) 0.034(3) 0.066(4) -0.005(3) 0.044(4) 0.000(3)
C29 0.054(3) 0.128(6) 0.067(4) 0.016(4) 0.027(3) 0.038(4)
C30 0.042(2) 0.041(3) 0.048(3) -0.007(2) 0.010(2) -0.011(2)
C31 0.032(2) 0.060(3) 0.025(2) -0.008(2) -0.0008(17) -0.004(2)
C32 0.039(2) 0.064(3) 0.044(3) -0.019(3) 0.002(2) 0.005(2)
C33 0.042(2) 0.069(3) 0.027(2) 0.009(2) 0.001(2) 0.011(2)
C34 0.040(2) 0.037(2) 0.034(2) -0.0058(19) 0.0110(19) -0.006(2)
C5A 0.037(5) 0.032(6) 0.031(5) -0.012(4) 0.009(4) -0.016(5)
C4A 0.026(5) 0.047(7) 0.035(6) 0.004(5) -0.005(4) -0.009(5)
C3A 0.037(6) 0.048(7) 0.028(5) 0.000(5) 0.001(4) -0.028(6)

loop_
_atom_type_symbol
_atom_type_description
_atom_type_scat_dispersion_real
_atom_type_scat_dispersion_imag
_atom_type_scat_source
C C 0.0033 0.0016 'International Tables Vol C Tables 4.2.6.8 and 6.1.1.4'
H H 0.0000 0.0000 'International Tables Vol C Tables 4.2.6.8 and 6.1.1.4'
N N 0.0061 0.0033 'International Tables Vol C Tables 4.2.6.8 and 6.1.1.4'
O O 0.0106 0.0060 'International Tables Vol C Tables 4.2.6.8 and 6.1.1.4'
Ge Ge 0.1547 1.8001 'International Tables Vol C Tables 4.2.6.8 and 6.1.1.4'
W W -0.8490 6.8722 'International Tables Vol C Tables 4.2.6.8 and 6.1.1.4'
Cl Cl 0.1484 0.1585 'International Tables Vol C Tables 4.2.6.8 and 6.1.1.4'

loop_
_geom_angle_atom_site_label_1
_geom_angle_atom_site_label_2
_geom_angle_atom_site_label_3
_geom_angle
_geom_angle_site_symmetry_1
_geom_angle_site_symmetry_3
_geom_angle_publ_flag
C32 W1 C33 92.1(2) . . ?
C32 W1 C30 91.5(2) . . ?
C33 W1 C30 176.41(19) . . ?
C32 W1 C34 88.47(18) . . ?
C33 W1 C34 89.05(18) . . ?
C30 W1 C34 91.39(19) . . ?
C32 W1 C31 86.50(18) . . ?
C33 W1 C31 89.15(19) . . ?
C30 W1 C31 90.72(19) . . ?
C34 W1 C31 174.59(16) . . ?
C32 W1 Ge1 172.00(14) . . ?
C33 W1 Ge1 90.32(15) . . ?
C30 W1 Ge1 86.08(13) . . ?
C34 W1 Ge1 99.21(12) . . ?
C31 W1 Ge1 85.90(12) . . ?
N1 Ge1 N2 66.42(12) . . ?
N1 Ge1 Cl1 100.64(9) . . ?
N2 Ge1 Cl1 95.93(9) . . ?
N1 Ge1 W1 132.01(9) . . ?
N2 Ge1 W1 138.78(8) . . ?
Cl1 Ge1 W1 111.86(3) . . ?
C1 N1 C6 132.0(3) . . ?
C1 N1 Ge1 93.7(2) . . ?
C6 N1 Ge1 133.1(2) . . ?
N2 C1 N1 106.5(3) . . ?
N2 C1 C2 127.5(3) . . ?
N1 C1 C2 125.5(3) . . ?
C1 N2 C18 129.5(3) . . ?
C1 N2 Ge1 93.3(2) . . ?
C18 N2 Ge1 136.9(2) . . ?
C3A C2 C5 128.4(5) . . ?
C3A C2 C5A 111.3(7) . . ?
C5 C2 C5A 47.9(5) . . ?
C3A C2 C1 116.0(5) . . ?
C5 C2 C1 115.6(4) . . ?
C5A C2 C1 111.4(4) . . ?
C3A C2 C4 45.2(6) . . ?
C5 C2 C4 109.7(5) . . ?
C5A C2 C4 134.3(5) . . ?
C1 C2 C4 114.4(4) . . ?
C3A C2 C3 62.2(6) . . ?
C5 C2 C3 108.6(5) . . ?
C5A C2 C3 62.5(5) . . ?
C1 C2 C3 100.8(3) . . ?
C4 C2 C3 107.0(5) . . ?
C3A C2 C4A 106.6(7) . . ?
C5 C2 C4A 57.2(5) . . ?
C5A C2 C4A 104.5(6) . . ?
C1 C2 C4A 106.1(4) . . ?
C4 C2 C4A 63.7(5) . . ?
C3 C2 C4A 153.0(5) . . ?
C7 C6 C11 120.6(3) . . ?
C7 C6 N1 118.9(3) . . ?
C11 C6 N1 120.2(3) . . ?
C8 C7 C6 118.6(4) . . ?
C8 C7 C12 119.3(3) . . ?
C6 C7 C12 122.1(3) . . ?
C7 C8 C9 121.6(4) . . ?
C10 C9 C8 119.5(4) . . ?
C9 C10 C11 121.4(4) . . ?
C10 C11 C6 118.3(4) . . ?
C10 C11 C15 118.4(3) . . ?
C6 C11 C15 123.3(3) . . ?
C7 C12 C14 113.9(3) . . ?
C7 C12 C13 108.4(3) . . ?
C14 C12 C13 110.2(3) . . ?
C17 C15 C11 110.4(3) . . ?
C17 C15 C16 108.6(4) . . ?
C11 C15 C16 113.2(4) . . ?
C19 C18 C23 121.4(3) . . ?
C19 C18 N2 121.2(3) . . ?
C23 C18 N2 117.3(3) . . ?
C20 C19 C18 118.0(3) . . ?
C20 C19 C24 118.6(3) . . ?
C18 C19 C24 123.4(3) . . ?
C21 C20 C19 121.2(4) . . ?
C22 C21 C20 119.9(4) . . ?
C21 C22 C23 121.2(4) . . ?
C22 C23 C18 117.7(4) . . ?
C22 C23 C27 119.6(3) . . ?
C18 C23 C27 122.7(3) . . ?
C19 C24 C25 114.1(3) . . ?
C19 C24 C26 109.1(3) . . ?
C25 C24 C26 109.6(4) . . ?
C28 C27 C23 110.3(4) . . ?
C28 C27 C29 110.9(5) . . ?
C23 C27 C29 112.1(4) . . ?
O1 C30 W1 178.0(5) . . ?
O2 C31 W1 177.4(4) . . ?
O3 C32 W1 177.8(4) . . ?
O4 C33 W1 179.1(5) . . ?
O5 C34 W1 176.2(4) . . ?

loop_
_geom_bond_atom_site_label_1
_geom_bond_atom_site_label_2
_geom_bond_distance
_geom_bond_site_symmetry_2
_geom_bond_publ_flag
W1 C32 2.001(5) . ?
W1 C33 2.027(5) . ?
W1 C30 2.031(5) . ?
W1 C34 2.035(5) . ?
W1 C31 2.041(5) . ?
W1 Ge1 2.5564(6) . ?
Ge1 N1 1.961(3) . ?
Ge1 N2 1.978(3) . ?
Ge1 Cl1 2.2091(10) . ?
O1 C30 1.142(6) . ?
N1 C1 1.352(4) . ?
N1 C6 1.431(5) . ?
C1 N2 1.340(4) . ?
C1 C2 1.533(5) . ?
O2 C31 1.134(5) . ?
N2 C18 1.443(4) . ?
C2 C3A 1.460(10) . ?
C2 C5 1.488(8) . ?
C2 C5A 1.521(11) . ?
C2 C4 1.536(8) . ?
C2 C3 1.601(8) . ?
C2 C4A 1.653(11) . ?
O3 C32 1.148(5) . ?
O4 C33 1.156(6) . ?
O5 C34 1.151(5) . ?
C6 C7 1.408(5) . ?
C6 C11 1.418(5) . ?
C7 C8 1.384(6) . ?
C7 C12 1.523(5) . ?
C8 C9 1.388(6) . ?
C9 C10 1.384(6) . ?
C10 C11 1.392(5) . ?
C11 C15 1.530(5) . ?
C12 C14 1.526(6) . ?
C12 C13 1.553(5) . ?
C15 C17 1.507(6) . ?
C15 C16 1.531(5) . ?
C18 C19 1.396(5) . ?
C18 C23 1.411(5) . ?
C19 C20 1.391(5) . ?
C19 C24 1.521(5) . ?
C20 C21 1.386(6) . ?
C21 C22 1.377(6) . ?
C22 C23 1.394(6) . ?
C23 C27 1.521(6) . ?
C24 C25 1.530(6) . ?
C24 C26 1.531(5) . ?
C27 C28 1.518(7) . ?
C27 C29 1.531(7) . ?
